data_7712007
loop_
_publ_author_name
'Tubau, &#xc0;nnia'
'Zinna, Francesco'
'Di Bari, Lorenzo'
'Font-Bard&#xed;a, Merc&#xe8;'
'Vicente, Ramon'

_publ_section_title
;
 Luminescence, CPL and magnetic properties of 1D enantiopure
 Ln<sup>3+</sup> complexes with (<i>S</i>-) and (<i>R</i>-)
 &#x3b1;-methoxyphenylacetate ligand.
;
_journal_issue 4
_journal_name_full 'Dalton transactions (Cambridge, England : 2003)'
_journal_page_first 1122
_journal_page_last 1132
_journal_paper_doi 10.1039/d2dt03356a
_journal_volume 52
_journal_year 2023
_chemical_absolute_configuration rmad
_chemical_formula_moiety 'C39 H35 N2 O9 Tb'
_chemical_formula_sum 'C39 H35 N2 O9 Tb'
_chemical_formula_weight 834.61
_space_group_crystal_system monoclinic
_space_group_IT_number 4
_space_group_name_Hall 'P 2yb'
_space_group_name_H-M_alt 'P 1 21 1'
_atom_sites_solution_hydrogens geom
_audit_block_doi 10.5517/ccdc.csd.cc2ck6qw
_audit_creation_method SHELXL-2018/3
_audit_update_record
;
2022-07-19 deposited with the CCDC.	2022-12-23 downloaded from the CCDC.
;
_cell_angle_alpha 90
_cell_angle_beta 101.130(2)
_cell_angle_gamma 90
_cell_formula_units_Z 2
_cell_length_a 6.0348(3)
_cell_length_b 23.6379(12)
_cell_length_c 12.3125(7)
_cell_measurement_reflns_used 9867
_cell_measurement_temperature 100(2)
_cell_measurement_theta_max 35.39
_cell_measurement_theta_min 3.09
_cell_volume 1723.34(16)
_computing_cell_refinement 'Bruker SAINT'
_computing_data_collection 'Bruker APEX2'
_computing_data_reduction 'Bruker SAINT'
_computing_molecular_graphics 'Bruker SHELXTL, Mercury 2020.2.0'
_computing_publication_material 'Bruker SHELXTL, PLATON for Windows Taskbar v1.19'
_computing_structure_refinement 'SHELXL-2018/3 (Sheldrick, 2018)'
_computing_structure_solution 'SHELXT 2014/5 (Sheldrick, 2014)'
_diffrn_ambient_temperature 100(2)
_diffrn_measured_fraction_theta_full 0.994
_diffrn_measured_fraction_theta_max 0.990
_diffrn_measurement_device_type 'Bruker APEX-II CCD'
_diffrn_measurement_method '\f and \w scans'
_diffrn_radiation_type MoK\a
_diffrn_radiation_wavelength 0.71073
_diffrn_reflns_av_R_equivalents 0.0227
_diffrn_reflns_av_unetI/netI 0.0266
_diffrn_reflns_Laue_measured_fraction_full 0.994
_diffrn_reflns_Laue_measured_fraction_max 0.990
_diffrn_reflns_limit_h_max 7
_diffrn_reflns_limit_h_min -7
_diffrn_reflns_limit_k_max 29
_diffrn_reflns_limit_k_min -29
_diffrn_reflns_limit_l_max 15
_diffrn_reflns_limit_l_min -15
_diffrn_reflns_number 31349
_diffrn_reflns_point_group_measured_fraction_full 0.990
_diffrn_reflns_point_group_measured_fraction_max 0.985
_diffrn_reflns_theta_full 25.242
_diffrn_reflns_theta_max 26.443
_diffrn_reflns_theta_min 3.087
_diffrn_source microfocus
_exptl_absorpt_coefficient_mu 2.112
_exptl_absorpt_correction_T_max 0.7471
_exptl_absorpt_correction_T_min 0.6056
_exptl_absorpt_correction_type multi-scan
_exptl_absorpt_process_details sadabs
_exptl_crystal_colour colourless
_exptl_crystal_density_diffrn 1.608
_exptl_crystal_description needle
_exptl_crystal_F_000 840
_exptl_crystal_size_max 0.120
_exptl_crystal_size_mid 0.060
_exptl_crystal_size_min 0.010
_refine_diff_density_max 0.235
_refine_diff_density_min -0.336
_refine_diff_density_rms 0.043
_refine_ls_abs_structure_details
;
 Flack x determined using 3258 quotients [(I+)-(I-)]/[(I+)+(I-)]
 (Parsons, Flack and Wagner, Acta Cryst. B69 (2013) 249-259).
;
_refine_ls_abs_structure_Flack 0.002(3)
_refine_ls_extinction_method none
_refine_ls_goodness_of_fit_ref 1.020
_refine_ls_hydrogen_treatment constr
_refine_ls_matrix_type full
_refine_ls_number_parameters 463
_refine_ls_number_reflns 7019
_refine_ls_number_restraints 1
_refine_ls_restrained_S_all 1.020
_refine_ls_R_factor_all 0.0123
_refine_ls_R_factor_gt 0.0118
_refine_ls_shift/su_max 0.003
_refine_ls_shift/su_mean 0.000
_refine_ls_structure_factor_coef Fsqd
_refine_ls_weighting_details 'w=1/[\s^2^(Fo^2^)] where P=(Fo^2^+2Fc^2^)/3'
_refine_ls_weighting_scheme calc
_refine_ls_wR_factor_gt 0.0278
_refine_ls_wR_factor_ref 0.0281
_reflns_Friedel_coverage 0.940
_reflns_Friedel_fraction_full 0.985
_reflns_Friedel_fraction_max 0.979
_reflns_number_gt 6886
_reflns_number_total 7019
_reflns_threshold_expression 'I > 2\s(I)'
_cod_data_source_file d2dt03356a2.cif
_cod_data_source_block I95ZB126_0m_a
_cod_depositor_comments 'Adding full bibliography for 7712004--7712009.cif.'
_cod_original_sg_symbol_H-M 'P 21'
_cod_database_code 7712007
_shelx_shelxl_version_number 2018/3
_shelx_space_group_comment
;
The symmetry employed for this shelxl refinement is uniquely defined
by the following loop, which should always be used as a source of
symmetry information in preference to the above space-group names.
They are only intended as comments.
;

loop_
_space_group_symop_operation_xyz
'x, y, z'
'-x, y+1/2, -z'

loop_
_atom_site_label
_atom_site_type_symbol
_atom_site_fract_x
_atom_site_fract_y
_atom_site_fract_z
_atom_site_U_iso_or_equiv
_atom_site_adp_type
_atom_site_occupancy
_atom_site_site_symmetry_order
_atom_site_calc_flag
_atom_site_refinement_flags_posn
_atom_site_refinement_flags_adp
_atom_site_refinement_flags_occupancy
_atom_site_disorder_assembly
_atom_site_disorder_group
Tb1 Tb 1.13286(2) 0.49232(2) 0.73006(2) 0.00907(3) Uani 1 1 d . . . . .
O1 O 1.1413(3) 0.43247(8) 0.57178(18) 0.0157(4) Uani 1 1 d . . . . .
O2 O 0.9055(3) 0.40655(7) 0.67937(16) 0.0145(4) Uani 1 1 d . . . . .
O3 O 0.6639(3) 0.35164(7) 0.48496(18) 0.0205(4) Uani 1 1 d . . . . .
O4 O 1.0234(3) 0.58124(7) 0.81168(16) 0.0137(4) Uani 1 1 d . . . . .
O5 O 1.3548(3) 0.54520(7) 0.88693(16) 0.0150(4) Uani 1 1 d . . . . .
O6 O 1.1102(3) 0.67019(7) 0.96868(18) 0.0201(4) Uani 1 1 d . . . . .
O7 O 0.7895(3) 0.52322(7) 0.61866(15) 0.0122(4) Uani 1 1 d . . . . .
O8 O 0.5095(2) 0.49595(12) 0.70242(13) 0.0136(3) Uani 1 1 d . . . . .
O9 O 0.2311(3) 0.57017(7) 0.60744(17) 0.0117(4) Uani 1 1 d . . . . .
N1 N 1.3315(4) 0.40657(9) 0.8294(2) 0.0122(4) Uani 1 1 d . . . . .
N2 N 0.9850(3) 0.46052(8) 0.89968(18) 0.0112(4) Uani 1 1 d . . . . .
C1 C 0.9888(4) 0.40041(11) 0.5939(2) 0.0143(5) Uani 1 1 d . . . . .
C2 C 0.9031(5) 0.35186(10) 0.5135(2) 0.0160(6) Uani 1 1 d . . . . .
H2 H 0.966976 0.356185 0.444770 0.019 Uiso 1 1 calc R U . . .
C3 C 0.9801(5) 0.29610(10) 0.5683(2) 0.0160(6) Uani 1 1 d . . . . .
C4 C 1.1937(5) 0.27479(12) 0.5656(3) 0.0266(7) Uani 1 1 d . . . . .
H4 H 1.291243 0.294573 0.526790 0.032 Uiso 1 1 calc R U . . .
C5 C 1.2638(5) 0.22462(12) 0.6197(3) 0.0322(8) Uani 1 1 d . . . . .
H5 H 1.409227 0.209987 0.616895 0.039 Uiso 1 1 calc R U . . .
C6 C 1.1262(5) 0.19575(12) 0.6773(3) 0.0256(7) Uani 1 1 d . . . . .
H6 H 1.177034 0.161703 0.715017 0.031 Uiso 1 1 calc R U . . .
C7 C 0.9137(6) 0.21645(13) 0.6802(3) 0.0292(7) Uani 1 1 d . . . . .
H7 H 0.817348 0.196596 0.719595 0.035 Uiso 1 1 calc R U . . .
C8 C 0.8406(5) 0.26660(12) 0.6251(3) 0.0244(6) Uani 1 1 d . . . . .
H8 H 0.693751 0.280620 0.626635 0.029 Uiso 1 1 calc R U . . .
C9 C 0.5758(5) 0.40168(13) 0.4278(3) 0.0268(7) Uani 1 1 d . . . . .
H9A H 0.633104 0.404968 0.358831 0.040 Uiso 1 1 calc R U . . .
H9B H 0.623302 0.434753 0.474530 0.040 Uiso 1 1 calc R U . . .
H9C H 0.410522 0.399725 0.410808 0.040 Uiso 1 1 calc R U . . .
C10 C 1.2157(5) 0.58492(11) 0.8744(3) 0.0123(6) Uani 1 1 d . . . . .
C11 C 1.2882(5) 0.64144(13) 0.9324(3) 0.0154(7) Uani 1 1 d . . . . .
H11 H 1.413981 0.634614 0.996931 0.019 Uiso 1 1 calc R U . . .
C12 C 1.3722(4) 0.67856(10) 0.8484(2) 0.0147(5) Uani 1 1 d . . . . .
C13 C 1.5698(6) 0.66458(13) 0.8120(3) 0.0167(8) Uani 1 1 d . . . . .
H13 H 1.656903 0.633033 0.843264 0.020 Uiso 1 1 calc R U . . .
C14 C 1.6403(5) 0.69659(12) 0.7302(2) 0.0211(6) Uani 1 1 d . . . . .
H14 H 1.774565 0.686639 0.705273 0.025 Uiso 1 1 calc R U . . .
C15 C 1.5138(5) 0.74341(11) 0.6845(3) 0.0231(6) Uani 1 1 d . . . . .
H15 H 1.561627 0.765389 0.628683 0.028 Uiso 1 1 calc R U . . .
C16 C 1.3186(5) 0.75733(11) 0.7215(3) 0.0214(6) Uani 1 1 d . . . . .
H16 H 1.232474 0.789217 0.691176 0.026 Uiso 1 1 calc R U . . .
C17 C 1.2471(5) 0.72514(10) 0.8026(2) 0.0175(6) Uani 1 1 d . . . . .
H17 H 1.112086 0.734975 0.826996 0.021 Uiso 1 1 calc R U . . .
C18 C 1.0251(6) 0.63937(14) 1.0516(3) 0.0278(8) Uani 1 1 d . . . . .
H18A H 0.901202 0.660581 1.073376 0.042 Uiso 1 1 calc R U . . .
H18B H 1.146260 0.633939 1.116270 0.042 Uiso 1 1 calc R U . . .
H18C H 0.969603 0.602429 1.021990 0.042 Uiso 1 1 calc R U . . .
C19 C 0.5904(4) 0.52475(10) 0.6337(2) 0.0111(5) Uani 1 1 d . . . . .
C20 C 0.4327(4) 0.56725(10) 0.5629(2) 0.0112(5) Uani 1 1 d . . . . .
H20 H 0.506809 0.605259 0.571456 0.013 Uiso 1 1 calc R U . . .
C21 C 0.3857(4) 0.55188(10) 0.4408(2) 0.0127(5) Uani 1 1 d . . . . .
C22 C 0.5442(5) 0.56325(13) 0.3761(3) 0.0197(6) Uani 1 1 d . . . . .
H22 H 0.680602 0.581982 0.407907 0.024 Uiso 1 1 calc R U . . .
C23 C 0.5061(5) 0.54756(13) 0.2651(3) 0.0257(7) Uani 1 1 d . . . . .
H23 H 0.616664 0.555474 0.221762 0.031 Uiso 1 1 calc R U . . .
C24 C 0.3071(5) 0.52038(13) 0.2177(3) 0.0258(7) Uani 1 1 d . . . . .
H24 H 0.280874 0.509434 0.142021 0.031 Uiso 1 1 calc R U . . .
C25 C 0.1474(5) 0.50943(11) 0.2818(3) 0.0236(7) Uani 1 1 d . . . . .
H25 H 0.010251 0.491154 0.249517 0.028 Uiso 1 1 calc R U . . .
C26 C 0.1848(5) 0.52479(10) 0.3927(2) 0.0166(6) Uani 1 1 d . . . . .
H26 H 0.073900 0.516894 0.435814 0.020 Uiso 1 1 calc R U . . .
C27 C 0.1045(4) 0.62107(10) 0.5750(2) 0.0149(6) Uani 1 1 d . . . . .
H27A H 0.069196 0.623618 0.494018 0.022 Uiso 1 1 calc R U . . .
H27B H 0.194361 0.654004 0.605195 0.022 Uiso 1 1 calc R U . . .
H27C H -0.036106 0.620241 0.603584 0.022 Uiso 1 1 calc R U . . .
C28 C 1.4990(4) 0.37987(10) 0.7945(2) 0.0144(5) Uani 1 1 d . . . . .
H28 H 1.555859 0.395618 0.734401 0.017 Uiso 1 1 calc R U . . .
C29 C 1.5959(6) 0.32950(14) 0.8426(3) 0.0182(8) Uani 1 1 d . . . . .
H29 H 1.716219 0.311962 0.815616 0.022 Uiso 1 1 calc R U . . .
C30 C 1.5142(5) 0.30599(11) 0.9288(3) 0.0185(6) Uani 1 1 d . . . . .
H30 H 1.576598 0.271738 0.961726 0.022 Uiso 1 1 calc R U . . .
C31 C 1.3375(6) 0.33295(12) 0.9682(3) 0.0167(7) Uani 1 1 d . . . . .
C32 C 1.2500(5) 0.38337(12) 0.9152(3) 0.0114(6) Uani 1 1 d . . . . .
C33 C 1.2493(5) 0.31197(11) 1.0602(3) 0.0201(6) Uani 1 1 d . . . . .
H33 H 1.307171 0.277763 1.095140 0.024 Uiso 1 1 calc R U . . .
C34 C 1.0848(6) 0.34014(13) 1.0982(3) 0.0202(7) Uani 1 1 d . . . . .
H34 H 1.031705 0.326068 1.160848 0.024 Uiso 1 1 calc R U . . .
C35 C 0.9891(4) 0.39109(10) 1.0452(2) 0.0140(5) Uani 1 1 d . . . . .
C36 C 1.0710(4) 0.41276(10) 0.9543(2) 0.0119(5) Uani 1 1 d . . . . .
C37 C 0.8095(5) 0.41979(11) 1.0789(2) 0.0169(6) Uani 1 1 d . . . . .
H37 H 0.749572 0.406283 1.139902 0.020 Uiso 1 1 calc R U . . .
C38 C 0.7218(4) 0.46722(11) 1.0232(2) 0.0163(5) Uani 1 1 d . . . . .
H38 H 0.599696 0.486909 1.044391 0.020 Uiso 1 1 calc R U . . .
C39 C 0.8160(4) 0.48636(16) 0.9337(2) 0.0135(5) Uani 1 1 d . . . . .
H39 H 0.755103 0.519556 0.895783 0.016 Uiso 1 1 calc R U . . .

loop_
_atom_site_aniso_label
_atom_site_aniso_U_11
_atom_site_aniso_U_22
_atom_site_aniso_U_33
_atom_site_aniso_U_23
_atom_site_aniso_U_13
_atom_site_aniso_U_12
Tb1 0.00796(5) 0.00955(5) 0.00989(5) 0.00062(8) 0.00218(3) 0.00044(7)
O1 0.0144(10) 0.0155(9) 0.0190(12) -0.0036(8) 0.0080(9) -0.0023(8)
O2 0.0143(9) 0.0150(8) 0.0155(10) -0.0020(8) 0.0066(8) -0.0013(7)
O3 0.0169(10) 0.0161(9) 0.0259(12) -0.0012(8) -0.0019(9) -0.0008(7)
O4 0.0128(9) 0.0146(8) 0.0133(10) -0.0005(7) 0.0016(8) 0.0019(7)
O5 0.0144(10) 0.0122(9) 0.0183(11) -0.0010(8) 0.0027(8) 0.0018(7)
O6 0.0250(11) 0.0177(9) 0.0199(11) -0.0040(8) 0.0103(9) 0.0018(8)
O7 0.0081(9) 0.0147(9) 0.0139(10) 0.0012(7) 0.0024(7) 0.0005(7)
O8 0.0105(7) 0.0152(8) 0.0151(8) 0.0039(12) 0.0027(6) 0.0006(11)
O9 0.0093(10) 0.0113(9) 0.0152(11) 0.0023(7) 0.0039(8) 0.0023(7)
N1 0.0093(11) 0.0128(10) 0.0147(12) -0.0004(9) 0.0028(10) -0.0019(8)
N2 0.0097(10) 0.0111(10) 0.0131(11) -0.0007(9) 0.0026(9) -0.0022(8)
C1 0.0124(13) 0.0145(12) 0.0155(15) -0.0003(10) 0.0019(11) 0.0036(10)
C2 0.0154(14) 0.0164(12) 0.0163(15) -0.0036(11) 0.0029(11) -0.0015(10)
C3 0.0180(14) 0.0143(12) 0.0151(15) -0.0068(10) 0.0017(11) -0.0004(10)
C4 0.0201(15) 0.0220(14) 0.040(2) -0.0018(13) 0.0115(14) 0.0013(12)
C5 0.0228(17) 0.0240(15) 0.050(2) -0.0039(15) 0.0077(16) 0.0081(12)
C6 0.0317(18) 0.0174(13) 0.0257(18) -0.0033(12) 0.0003(14) 0.0046(12)
C7 0.0317(18) 0.0298(15) 0.0280(19) 0.0076(14) 0.0104(14) 0.0034(13)
C8 0.0239(16) 0.0267(14) 0.0243(17) 0.0026(13) 0.0089(13) 0.0043(12)
C9 0.0240(17) 0.0223(15) 0.030(2) 0.0007(14) -0.0040(15) 0.0044(12)
C10 0.0181(16) 0.0096(13) 0.0101(16) 0.0005(11) 0.0049(13) 0.0002(11)
C11 0.0141(16) 0.0178(16) 0.0139(17) -0.0034(13) 0.0017(13) 0.0031(12)
C12 0.0164(14) 0.0118(11) 0.0147(15) -0.0048(10) 0.0001(12) -0.0039(10)
C13 0.0150(15) 0.0125(14) 0.0211(19) -0.0046(13) 0.0000(13) -0.0002(11)
C14 0.0182(15) 0.0220(14) 0.0238(17) -0.0098(12) 0.0059(13) -0.0044(11)
C15 0.0301(17) 0.0196(13) 0.0208(16) -0.0025(12) 0.0081(13) -0.0091(12)
C16 0.0255(15) 0.0151(13) 0.0220(17) 0.0023(11) 0.0008(13) 0.0012(11)
C17 0.0149(13) 0.0149(12) 0.0223(16) -0.0041(11) 0.0025(12) 0.0015(10)
C18 0.036(2) 0.0319(19) 0.020(2) -0.0052(15) 0.0156(17) 0.0015(15)
C19 0.0117(13) 0.0115(12) 0.0101(13) -0.0040(10) 0.0021(10) -0.0031(9)
C20 0.0082(12) 0.0129(11) 0.0132(14) 0.0005(10) 0.0037(10) -0.0012(9)
C21 0.0134(13) 0.0122(11) 0.0120(14) 0.0032(10) 0.0007(11) 0.0025(9)
C22 0.0149(14) 0.0274(15) 0.0166(16) 0.0015(13) 0.0023(12) -0.0012(12)
C23 0.0241(16) 0.0395(17) 0.0158(16) 0.0021(13) 0.0092(13) 0.0022(13)
C24 0.0288(17) 0.0350(15) 0.0126(15) -0.0043(13) 0.0014(13) 0.0058(13)
C25 0.0226(15) 0.0273(16) 0.0181(15) -0.0044(11) -0.0032(12) -0.0026(10)
C26 0.0163(14) 0.0190(13) 0.0143(14) -0.0003(11) 0.0023(11) -0.0009(11)
C27 0.0140(13) 0.0120(12) 0.0188(15) 0.0042(10) 0.0035(11) 0.0036(10)
C28 0.0117(13) 0.0147(12) 0.0169(15) 0.0002(11) 0.0028(11) 0.0003(10)
C29 0.0165(16) 0.0164(15) 0.0223(19) -0.0022(14) 0.0050(14) 0.0029(12)
C30 0.0176(14) 0.0118(12) 0.0245(17) 0.0030(11) -0.0001(12) 0.0032(10)
C31 0.0188(16) 0.0137(14) 0.0169(18) 0.0007(13) 0.0017(14) -0.0002(11)
C32 0.0102(13) 0.0109(14) 0.0127(16) 0.0030(11) 0.0009(12) -0.0029(10)
C33 0.0232(15) 0.0168(12) 0.0203(16) 0.0071(11) 0.0044(13) 0.0001(11)
C34 0.0256(17) 0.0197(14) 0.0162(18) 0.0071(13) 0.0067(14) 0.0002(12)
C35 0.0142(13) 0.0144(13) 0.0128(14) 0.0005(10) 0.0016(11) -0.0035(10)
C36 0.0099(12) 0.0131(11) 0.0120(14) -0.0001(10) 0.0003(10) -0.0030(9)
C37 0.0169(14) 0.0223(13) 0.0124(14) -0.0010(11) 0.0051(11) -0.0067(11)
C38 0.0117(12) 0.0223(12) 0.0160(14) -0.0049(11) 0.0052(11) -0.0023(10)
C39 0.0113(10) 0.0158(15) 0.0126(11) 0.0001(13) 0.0003(8) -0.0023(13)

loop_
_atom_type_symbol
_atom_type_description
_atom_type_scat_dispersion_real
_atom_type_scat_dispersion_imag
_atom_type_scat_source
C C 0.0033 0.0016 'International Tables Vol C Tables 4.2.6.8 and 6.1.1.4'
H H 0.0000 0.0000 'International Tables Vol C Tables 4.2.6.8 and 6.1.1.4'
N N 0.0061 0.0033 'International Tables Vol C Tables 4.2.6.8 and 6.1.1.4'
O O 0.0106 0.0060 'International Tables Vol C Tables 4.2.6.8 and 6.1.1.4'
Tb Tb -0.1723 4.1537 'International Tables Vol C Tables 4.2.6.8 and 6.1.1.4'

loop_
_geom_angle_atom_site_label_1
_geom_angle_atom_site_label_2
_geom_angle_atom_site_label_3
_geom_angle
_geom_angle_site_symmetry_1
_geom_angle_site_symmetry_3
_geom_angle_publ_flag
O8 Tb1 O7 131.56(6) 1_655 . ?
O8 Tb1 O1 74.62(7) 1_655 . ?
O7 Tb1 O1 82.29(7) . . ?
O8 Tb1 O2 119.87(8) 1_655 . ?
O7 Tb1 O2 74.01(6) . . ?
O1 Tb1 O2 53.88(6) . . ?
O8 Tb1 O5 72.69(7) 1_655 . ?
O7 Tb1 O5 125.38(6) . . ?
O1 Tb1 O5 146.62(6) . . ?
O2 Tb1 O5 143.90(6) . . ?
O8 Tb1 O4 111.55(8) 1_655 . ?
O7 Tb1 O4 72.59(6) . . ?
O1 Tb1 O4 150.89(7) . . ?
O2 Tb1 O4 128.58(6) . . ?
O5 Tb1 O4 53.05(6) . . ?
O8 Tb1 O9 62.85(7) 1_655 1_655 ?
O7 Tb1 O9 73.08(6) . 1_655 ?
O1 Tb1 O9 84.29(6) . 1_655 ?
O2 Tb1 O9 129.30(6) . 1_655 ?
O5 Tb1 O9 86.79(6) . 1_655 ?
O4 Tb1 O9 74.65(6) . 1_655 ?
O8 Tb1 N2 129.03(6) 1_655 . ?
O7 Tb1 N2 99.24(6) . . ?
O1 Tb1 N2 123.76(6) . . ?
O2 Tb1 N2 72.38(6) . . ?
O5 Tb1 N2 74.33(6) . . ?
O4 Tb1 N2 75.73(6) . . ?
O9 Tb1 N2 150.35(6) 1_655 . ?
O8 Tb1 N1 73.82(8) 1_655 . ?
O7 Tb1 N1 143.34(6) . . ?
O1 Tb1 N1 80.80(7) . . ?
O2 Tb1 N1 69.72(7) . . ?
O5 Tb1 N1 83.87(7) . . ?
O4 Tb1 N1 128.28(7) . . ?
O9 Tb1 N1 136.51(6) 1_655 . ?
N2 Tb1 N1 64.94(7) . . ?
O8 Tb1 C1 97.99(8) 1_655 . ?
O7 Tb1 C1 75.82(7) . . ?
O1 Tb1 C1 26.96(7) . . ?
O2 Tb1 C1 26.95(7) . . ?
O5 Tb1 C1 158.06(7) . . ?
O4 Tb1 C1 146.33(7) . . ?
O9 Tb1 C1 106.94(7) 1_655 . ?
N2 Tb1 C1 98.41(7) . . ?
N1 Tb1 C1 74.38(8) . . ?
O8 Tb1 C10 90.24(9) 1_655 . ?
O7 Tb1 C10 98.93(7) . . ?
O1 Tb1 C10 159.97(7) . . ?
O2 Tb1 C10 145.78(7) . . ?
O5 Tb1 C10 26.45(7) . . ?
O4 Tb1 C10 26.86(8) . . ?
O9 Tb1 C10 77.05(7) 1_655 . ?
N2 Tb1 C10 75.97(7) . . ?
N1 Tb1 C10 107.91(8) . . ?
C1 Tb1 C10 171.77(8) . . ?
C1 O1 Tb1 92.75(16) . . ?
C1 O2 Tb1 90.80(15) . . ?
C2 O3 C9 112.6(2) . . ?
C10 O4 Tb1 91.18(16) . . ?
C10 O5 Tb1 91.92(18) . . ?
C11 O6 C18 112.3(2) . . ?
C19 O7 Tb1 132.92(17) . . ?
C19 O8 Tb1 128.76(17) . 1_455 ?
C20 O9 C27 112.28(19) . . ?
C20 O9 Tb1 120.68(14) . 1_455 ?
C27 O9 Tb1 127.04(15) . 1_455 ?
C28 N1 C32 118.0(2) . . ?
C28 N1 Tb1 122.63(18) . . ?
C32 N1 Tb1 119.08(17) . . ?
C39 N2 C36 117.9(2) . . ?
C39 N2 Tb1 122.57(19) . . ?
C36 N2 Tb1 119.35(16) . . ?
O2 C1 O1 122.4(2) . . ?
O2 C1 C2 119.0(2) . . ?
O1 C1 C2 118.5(2) . . ?
O2 C1 Tb1 62.25(13) . . ?
O1 C1 Tb1 60.29(14) . . ?
C2 C1 Tb1 176.82(19) . . ?
O3 C2 C3 108.5(2) . . ?
O3 C2 C1 111.2(2) . . ?
C3 C2 C1 109.1(2) . . ?
O3 C2 H2 109.3 . . ?
C3 C2 H2 109.3 . . ?
C1 C2 H2 109.3 . . ?
C8 C3 C4 119.1(3) . . ?
C8 C3 C2 120.1(2) . . ?
C4 C3 C2 120.8(3) . . ?
C5 C4 C3 119.8(3) . . ?
C5 C4 H4 120.1 . . ?
C3 C4 H4 120.1 . . ?
C6 C5 C4 120.9(3) . . ?
C6 C5 H5 119.5 . . ?
C4 C5 H5 119.5 . . ?
C5 C6 C7 119.7(3) . . ?
C5 C6 H6 120.2 . . ?
C7 C6 H6 120.2 . . ?
C6 C7 C8 119.8(3) . . ?
C6 C7 H7 120.1 . . ?
C8 C7 H7 120.1 . . ?
C3 C8 C7 120.6(3) . . ?
C3 C8 H8 119.7 . . ?
C7 C8 H8 119.7 . . ?
O3 C9 H9A 109.5 . . ?
O3 C9 H9B 109.5 . . ?
H9A C9 H9B 109.5 . . ?
O3 C9 H9C 109.5 . . ?
H9A C9 H9C 109.5 . . ?
H9B C9 H9C 109.5 . . ?
O5 C10 O4 122.6(3) . . ?
O5 C10 C11 118.1(3) . . ?
O4 C10 C11 119.2(2) . . ?
O5 C10 Tb1 61.63(15) . . ?
O4 C10 Tb1 61.96(14) . . ?
C11 C10 Tb1 166.6(2) . . ?
O6 C11 C12 108.2(2) . . ?
O6 C11 C10 113.5(3) . . ?
C12 C11 C10 106.7(2) . . ?
O6 C11 H11 109.5 . . ?
C12 C11 H11 109.5 . . ?
C10 C11 H11 109.5 . . ?
C17 C12 C13 119.3(3) . . ?
C17 C12 C11 120.5(2) . . ?
C13 C12 C11 120.1(3) . . ?
C14 C13 C12 120.3(3) . . ?
C14 C13 H13 119.8 . . ?
C12 C13 H13 119.8 . . ?
C13 C14 C15 120.1(3) . . ?
C13 C14 H14 119.9 . . ?
C15 C14 H14 119.9 . . ?
C16 C15 C14 119.3(3) . . ?
C16 C15 H15 120.4 . . ?
C14 C15 H15 120.4 . . ?
C15 C16 C17 120.6(3) . . ?
C15 C16 H16 119.7 . . ?
C17 C16 H16 119.7 . . ?
C16 C17 C12 120.4(3) . . ?
C16 C17 H17 119.8 . . ?
C12 C17 H17 119.8 . . ?
O6 C18 H18A 109.5 . . ?
O6 C18 H18B 109.5 . . ?
H18A C18 H18B 109.5 . . ?
O6 C18 H18C 109.5 . . ?
H18A C18 H18C 109.5 . . ?
H18B C18 H18C 109.5 . . ?
O7 C19 O8 126.4(2) . . ?
O7 C19 C20 116.3(2) . . ?
O8 C19 C20 117.3(2) . . ?
O9 C20 C21 112.4(2) . . ?
O9 C20 C19 107.1(2) . . ?
C21 C20 C19 112.5(2) . . ?
O9 C20 H20 108.2 . . ?
C21 C20 H20 108.2 . . ?
C19 C20 H20 108.2 . . ?
C22 C21 C26 119.0(3) . . ?
C22 C21 C20 120.3(2) . . ?
C26 C21 C20 120.7(2) . . ?
C21 C22 C23 120.8(3) . . ?
C21 C22 H22 119.6 . . ?
C23 C22 H22 119.6 . . ?
C24 C23 C22 120.1(3) . . ?
C24 C23 H23 119.9 . . ?
C22 C23 H23 119.9 . . ?
C25 C24 C23 119.2(3) . . ?
C25 C24 H24 120.4 . . ?
C23 C24 H24 120.4 . . ?
C24 C25 C26 120.9(3) . . ?
C24 C25 H25 119.6 . . ?
C26 C25 H25 119.6 . . ?
C25 C26 C21 120.0(3) . . ?
C25 C26 H26 120.0 . . ?
C21 C26 H26 120.0 . . ?
O9 C27 H27A 109.5 . . ?
O9 C27 H27B 109.5 . . ?
H27A C27 H27B 109.5 . . ?
O9 C27 H27C 109.5 . . ?
H27A C27 H27C 109.5 . . ?
H27B C27 H27C 109.5 . . ?
N1 C28 C29 123.1(3) . . ?
N1 C28 H28 118.5 . . ?
C29 C28 H28 118.5 . . ?
C30 C29 C28 119.1(3) . . ?
C30 C29 H29 120.4 . . ?
C28 C29 H29 120.4 . . ?
C29 C30 C31 119.5(3) . . ?
C29 C30 H30 120.2 . . ?
C31 C30 H30 120.2 . . ?
C30 C31 C32 117.6(3) . . ?
C30 C31 C33 122.6(3) . . ?
C32 C31 C33 119.7(3) . . ?
N1 C32 C31 122.6(3) . . ?
N1 C32 C36 118.0(2) . . ?
C31 C32 C36 119.3(3) . . ?
C34 C33 C31 120.9(3) . . ?
C34 C33 H33 119.5 . . ?
C31 C33 H33 119.5 . . ?
C33 C34 C35 120.8(3) . . ?
C33 C34 H34 119.6 . . ?
C35 C34 H34 119.6 . . ?
C36 C35 C37 117.9(2) . . ?
C36 C35 C34 119.7(2) . . ?
C37 C35 C34 122.3(3) . . ?
N2 C36 C35 122.4(2) . . ?
N2 C36 C32 118.1(2) . . ?
C35 C36 C32 119.4(2) . . ?
C38 C37 C35 119.5(2) . . ?
C38 C37 H37 120.2 . . ?
C35 C37 H37 120.2 . . ?
C37 C38 C39 118.7(3) . . ?
C37 C38 H38 120.6 . . ?
C39 C38 H38 120.6 . . ?
N2 C39 C38 123.4(3) . . ?
N2 C39 H39 118.3 . . ?
C38 C39 H39 118.3 . . ?

loop_
_geom_bond_atom_site_label_1
_geom_bond_atom_site_label_2
_geom_bond_distance
_geom_bond_site_symmetry_2
_geom_bond_publ_flag
Tb1 O8 2.3641(15) 1_655 ?
Tb1 O7 2.3688(17) . ?
Tb1 O1 2.4166(19) . ?
Tb1 O2 2.4599(17) . ?
Tb1 O5 2.4676(19) . ?
Tb1 O4 2.4742(17) . ?
Tb1 O9 2.5226(18) 1_655 ?
Tb1 N2 2.538(2) . ?
Tb1 N1 2.545(2) . ?
Tb1 C1 2.779(3) . ?
Tb1 C10 2.803(3) . ?
O1 C1 1.261(3) . ?
O2 C1 1.260(3) . ?
O3 C2 1.419(3) . ?
O3 C9 1.426(4) . ?
O4 C10 1.267(4) . ?
O5 C10 1.249(3) . ?
O6 C11 1.415(4) . ?
O6 C18 1.428(4) . ?
O7 C19 1.251(3) . ?
O8 C19 1.256(3) . ?
O9 C20 1.429(3) . ?
O9 C27 1.440(3) . ?
N1 C28 1.331(3) . ?
N1 C32 1.364(4) . ?
N2 C39 1.324(3) . ?
N2 C36 1.365(3) . ?
C1 C2 1.539(4) . ?
C2 C3 1.513(4) . ?
C2 H2 1.0000 . ?
C3 C8 1.382(4) . ?
C3 C4 1.390(4) . ?
C4 C5 1.386(4) . ?
C4 H4 0.9500 . ?
C5 C6 1.374(5) . ?
C5 H5 0.9500 . ?
C6 C7 1.379(5) . ?
C6 H6 0.9500 . ?
C7 C8 1.394(4) . ?
C7 H7 0.9500 . ?
C8 H8 0.9500 . ?
C9 H9A 0.9800 . ?
C9 H9B 0.9800 . ?
C9 H9C 0.9800 . ?
C10 C11 1.539(4) . ?
C11 C12 1.517(4) . ?
C11 H11 1.0000 . ?
C12 C17 1.391(4) . ?
C12 C13 1.392(4) . ?
C13 C14 1.390(5) . ?
C13 H13 0.9500 . ?
C14 C15 1.399(4) . ?
C14 H14 0.9500 . ?
C15 C16 1.383(4) . ?
C15 H15 0.9500 . ?
C16 C17 1.389(4) . ?
C16 H16 0.9500 . ?
C17 H17 0.9500 . ?
C18 H18A 0.9800 . ?
C18 H18B 0.9800 . ?
C18 H18C 0.9800 . ?
C19 C20 1.534(3) . ?
C20 C21 1.520(4) . ?
C20 H20 1.0000 . ?
C21 C22 1.383(4) . ?
C21 C26 1.398(4) . ?
C22 C23 1.392(4) . ?
C22 H22 0.9500 . ?
C23 C24 1.388(4) . ?
C23 H23 0.9500 . ?
C24 C25 1.383(4) . ?
C24 H24 0.9500 . ?
C25 C26 1.388(4) . ?
C25 H25 0.9500 . ?
C26 H26 0.9500 . ?
C27 H27A 0.9800 . ?
C27 H27B 0.9800 . ?
C27 H27C 0.9800 . ?
C28 C29 1.405(4) . ?
C28 H28 0.9500 . ?
C29 C30 1.372(5) . ?
C29 H29 0.9500 . ?
C30 C31 1.407(4) . ?
C30 H30 0.9500 . ?
C31 C32 1.411(4) . ?
C31 C33 1.430(4) . ?
C32 C36 1.443(4) . ?
C33 C34 1.352(4) . ?
C33 H33 0.9500 . ?
C34 C35 1.437(4) . ?
C34 H34 0.9500 . ?
C35 C36 1.404(4) . ?
C35 C37 1.408(4) . ?
C37 C38 1.366(4) . ?
C37 H37 0.9500 . ?
C38 C39 1.408(4) . ?
C38 H38 0.9500 . ?
C39 H39 0.9500 . ?
